data_2213950
loop_
_publ_author_name
'K\"orner, Marleen'
'Sch\"urmann, Markus'
'Preut, Hans'
'Hiersemann, M.'

_publ_section_title
;
 (3<i>S</i>,4S,5<i>R</i>)-3-Hydroxy-4-methyl-5-vinyltetrahydropyran-2-one
;
_journal_coeditor_code RZ2139
_journal_issue 6
_journal_name_full 'Acta Crystallographica Section E'
_journal_page_first o3012
_journal_page_last o3012
_journal_paper_doi 10.1107/S1600536807022854
_journal_volume 63
_journal_year 2007
_chemical_formula_iupac 'C8 H12 O3'
_chemical_formula_moiety 'C8 H12 O3'
_chemical_formula_sum 'C8 H12 O3'
_chemical_formula_weight 156.18
_chemical_name_systematic
;
(3S,4S,5R)-3-Hydroxy-4-methyl-5-vinyltetrahydropyran-2-one
;
_space_group_IT_number 19
_symmetry_cell_setting orthorhombic
_symmetry_space_group_name_Hall 'P 2ac 2ab'
_symmetry_space_group_name_H-M 'P 21 21 21'
_atom_sites_solution_hydrogens geom
_atom_sites_solution_primary direct
_atom_sites_solution_secondary difmap
_audit_creation_method SHELXL97
_cell_angle_alpha 90.00
_cell_angle_beta 90.00
_cell_angle_gamma 90.00
_cell_formula_units_Z 4
_cell_length_a 5.4490(5)
_cell_length_b 6.4489(5)
_cell_length_c 22.2203(14)
_cell_measurement_reflns_used 7057
_cell_measurement_temperature 173.0(10)
_cell_measurement_theta_max 27.48
_cell_measurement_theta_min 3.29
_cell_volume 780.82(11)
_computing_cell_refinement
;
DENZO and SCALEPACK (Otwinowski & Minor, 1997)
;
_computing_data_collection 'COLLECT (Nonius, 1998)'
_computing_data_reduction 'DENZO and SCALEPACK'
_computing_molecular_graphics 'SHELXTL-Plus (Sheldrick, 1991)'
_computing_publication_material 'SHELXL97 and PLATON (Spek, 2003)'
_computing_structure_refinement 'SHELXL97 (Sheldrick, 1997)'
_computing_structure_solution 'SHELXS97 (Sheldrick, 1997)'
_diffrn_ambient_temperature 173.0(10)
_diffrn_detector_area_resol_mean '19 vertical, 18 horizontal'
_diffrn_measured_fraction_theta_full 0.995
_diffrn_measured_fraction_theta_max 0.995
_diffrn_measurement_device_type 'Nonius KappaCCD area-detector'
_diffrn_measurement_method
;
289 frames via \w rotation (\D\w = 1\%) and two times 20 s per frame
(three sets at different \k-angles)
;
_diffrn_radiation_monochromator graphite
_diffrn_radiation_source 'fine-focus sealed tube'
_diffrn_radiation_type MoK\a
_diffrn_radiation_wavelength 0.71073
_diffrn_reflns_av_R_equivalents 0.026
_diffrn_reflns_av_sigmaI/netI 0.0565
_diffrn_reflns_limit_h_max 7
_diffrn_reflns_limit_h_min -7
_diffrn_reflns_limit_k_max 8
_diffrn_reflns_limit_k_min -8
_diffrn_reflns_limit_l_max 28
_diffrn_reflns_limit_l_min -28
_diffrn_reflns_number 7057
_diffrn_reflns_theta_full 27.48
_diffrn_reflns_theta_max 27.48
_diffrn_reflns_theta_min 3.29
_diffrn_standards_decay_% 0
_diffrn_standards_number 0
_exptl_absorpt_coefficient_mu 0.101
_exptl_absorpt_correction_type none
_exptl_crystal_colour colourless
_exptl_crystal_density_diffrn 1.329
_exptl_crystal_density_method 'not measured'
_exptl_crystal_description block
_exptl_crystal_F_000 336
_exptl_crystal_size_max 0.45
_exptl_crystal_size_mid 0.40
_exptl_crystal_size_min 0.40
_refine_diff_density_max 0.147
_refine_diff_density_min -0.141
_refine_ls_extinction_coef 0.048(5)
_refine_ls_extinction_expression Fc^*^=kFc[1+0.001xFc^2^\l^3^/sin(2\q)]^-1/4^
_refine_ls_extinction_method 'SHELXL97 (Sheldrick, 1997)'
_refine_ls_goodness_of_fit_ref 0.899
_refine_ls_hydrogen_treatment refall
_refine_ls_matrix_type full
_refine_ls_number_parameters 149
_refine_ls_number_reflns 1075
_refine_ls_number_restraints 0
_refine_ls_restrained_S_all 0.899
_refine_ls_R_factor_all 0.0546
_refine_ls_R_factor_gt 0.0286
_refine_ls_shift/su_max 0.000
_refine_ls_shift/su_mean 0.000
_refine_ls_structure_factor_coef Fsqd
_refine_ls_weighting_details 'calc w = 1/[\s^2^(Fo^2^)+(0.0305P)^2^] where P=(Fo^2^+2Fc^2^)/3'
_refine_ls_weighting_scheme calc
_refine_ls_wR_factor_gt 0.0545
_refine_ls_wR_factor_ref 0.0578
_reflns_number_gt 727
_reflns_number_total 1075
_reflns_threshold_expression I>2\s(I)
_cod_data_source_file rz2139.cif
_cod_data_source_block I
_cod_database_code 2213950
_cod_database_fobs_code 2213950

loop_
_symmetry_equiv_pos_as_xyz
'x, y, z'
'-x+1/2, -y, z+1/2'
'-x, y+1/2, -z+1/2'
'x+1/2, -y+1/2, -z'

loop_
_atom_site_type_symbol
_atom_site_label
_atom_site_fract_x
_atom_site_fract_y
_atom_site_fract_z
_atom_site_U_iso_or_equiv
_atom_site_adp_type
_atom_site_calc_flag
_atom_site_occupancy
O O1 0.5199(2) 0.8726(2) 0.82549(5) 0.0360(4) Uani d 1
O O2 0.6965(2) 0.6799(2) 0.89410(6) 0.0410(4) Uani d 1
O O3 0.3787(2) 0.7650(2) 0.98007(5) 0.0361(4) Uani d 1
H H3O 0.249(4) 0.769(4) 1.0033(10) 0.058(7) Uiso d 1
C C1 0.5252(3) 0.7878(3) 0.88106(7) 0.0296(5) Uani d 1
C C2 0.3065(3) 0.8247(3) 0.92142(7) 0.0272(4) Uani d 1
H H2 0.178(3) 0.732(3) 0.9067(7) 0.028(5) Uiso d 1
C C3 0.2162(3) 1.0476(3) 0.91739(7) 0.0256(5) Uani d 1
H H3 0.064(3) 1.055(3) 0.9395(6) 0.021(4) Uiso d 1
C C4 0.1557(3) 1.0900(3) 0.85078(8) 0.0262(4) Uani d 1
H H4 0.041(3) 0.986(3) 0.8395(7) 0.024(5) Uiso d 1
C C5 0.3836(3) 1.0619(3) 0.81287(8) 0.0330(5) Uani d 1
H H5A 0.338(3) 1.055(2) 0.7706(8) 0.025(4) Uiso d 1
H H5B 0.502(3) 1.182(3) 0.8212(7) 0.030(5) Uiso d 1
C C6 0.3998(4) 1.1984(4) 0.94473(9) 0.0358(5) Uani d 1
H H6A 0.415(3) 1.169(3) 0.9876(8) 0.033(5) Uiso d 1
H H6B 0.561(4) 1.184(3) 0.9246(8) 0.046(6) Uiso d 1
H H6C 0.335(4) 1.347(4) 0.9409(8) 0.050(6) Uiso d 1
C C7 0.0438(3) 1.3007(3) 0.84232(8) 0.0297(5) Uani d 1
H H7 -0.073(3) 1.337(3) 0.8724(7) 0.033(5) Uiso d 1
C C8 0.0979(4) 1.4381(3) 0.80057(9) 0.0360(5) Uani d 1
H H8A 0.020(3) 1.575(3) 0.8003(7) 0.034(5) Uiso d 1
H H8B 0.225(4) 1.415(3) 0.7692(9) 0.050(6) Uiso d 1

loop_
_atom_site_aniso_label
_atom_site_aniso_U_11
_atom_site_aniso_U_22
_atom_site_aniso_U_33
_atom_site_aniso_U_12
_atom_site_aniso_U_13
_atom_site_aniso_U_23
O1 0.0363(7) 0.0428(9) 0.0288(7) 0.0135(7) 0.0068(6) 0.0009(6)
O2 0.0334(8) 0.0448(9) 0.0448(8) 0.0126(8) 0.0043(6) 0.0038(7)
O3 0.0334(7) 0.0450(10) 0.0300(7) 0.0077(7) 0.0038(6) 0.0099(7)
C1 0.0289(10) 0.0290(12) 0.0308(10) 0.0010(10) -0.0019(8) -0.0027(9)
C2 0.0262(9) 0.0285(11) 0.0269(9) 0.0007(9) -0.0012(8) 0.0017(8)
C3 0.0218(9) 0.0284(12) 0.0267(9) -0.0006(9) 0.0045(8) 0.0006(8)
C4 0.0231(9) 0.0282(12) 0.0274(9) 0.0000(9) -0.0006(8) -0.0011(9)
C5 0.0315(11) 0.0398(14) 0.0278(10) 0.0082(11) -0.0002(9) 0.0023(10)
C6 0.0391(12) 0.0372(14) 0.0311(11) -0.0045(11) -0.0003(9) -0.0027(10)
C7 0.0264(10) 0.0348(12) 0.0278(9) 0.0028(9) 0.0012(8) -0.0002(9)
C8 0.0400(12) 0.0348(14) 0.0333(11) 0.0043(11) -0.0018(10) 0.0012(11)

loop_
_atom_type_symbol
_atom_type_description
_atom_type_scat_dispersion_real
_atom_type_scat_dispersion_imag
_atom_type_scat_source
C C 0.0033 0.0016 'International Tables Vol C Tables 4.2.6.8 and 6.1.1.4'
H H 0.0000 0.0000 'International Tables Vol C Tables 4.2.6.8 and 6.1.1.4'
O O 0.0106 0.0060 'International Tables Vol C Tables 4.2.6.8 and 6.1.1.4'

loop_
_geom_angle_atom_site_label_1
_geom_angle_atom_site_label_2
_geom_angle_atom_site_label_3
_geom_angle
C1 O1 C5 121.78(14)
C2 O3 H3O 108.0(14)
O2 C1 O1 118.19(16)
O2 C1 C2 124.20(16)
O1 C1 C2 117.49(16)
O3 C2 C1 106.53(14)
O3 C2 C3 113.67(15)
C1 C2 C3 111.67(16)
O3 C2 H2 110.0(10)
C1 C2 H2 105.7(10)
C3 C2 H2 109.0(10)
C2 C3 C6 111.57(15)
C2 C3 C4 107.06(14)
C6 C3 C4 114.26(17)
C2 C3 H3 107.0(11)
C6 C3 H3 109.4(10)
C4 C3 H3 107.2(9)
C7 C4 C5 111.85(16)
C7 C4 C3 111.58(15)
C5 C4 C3 109.76(15)
C7 C4 H4 109.9(10)
C5 C4 H4 108.0(10)
C3 C4 H4 105.5(10)
O1 C5 C4 114.33(15)
O1 C5 H5A 106.3(10)
C4 C5 H5A 109.5(10)
O1 C5 H5B 106.0(9)
C4 C5 H5B 109.2(9)
H5A C5 H5B 111.6(13)
C3 C6 H6A 109.0(11)
C3 C6 H6B 110.2(12)
H6A C6 H6B 110.3(15)
C3 C6 H6C 109.7(12)
H6A C6 H6C 106.9(16)
H6B C6 H6C 110.7(19)
C8 C7 C4 127.34(18)
C8 C7 H7 118.7(12)
C4 C7 H7 113.9(12)
C7 C8 H8A 120.9(10)
C7 C8 H8B 123.2(13)
H8A C8 H8B 115.8(17)

loop_
_geom_bond_atom_site_label_1
_geom_bond_atom_site_label_2
_geom_bond_distance
O1 C1 1.351(2)
O1 C5 1.456(2)
O2 C1 1.200(2)
O3 C2 1.415(2)
O3 H3O 0.88(2)
C1 C2 1.510(2)
C2 C3 1.522(3)
C2 H2 0.977(19)
C3 C6 1.522(3)
C3 C4 1.541(2)
C3 H3 0.964(17)
C4 C7 1.502(3)
C4 C5 1.512(3)
C4 H4 0.952(18)
C5 H5A 0.973(17)
C5 H5B 1.024(19)
C6 H6A 0.974(18)
C6 H6B 0.99(2)
C6 H6C 1.02(2)
C7 C8 1.316(3)
C7 H7 0.952(18)
C8 H8A 0.98(2)
C8 H8B 1.00(2)

loop_
_geom_hbond_atom_site_label_D
_geom_hbond_atom_site_label_H
_geom_hbond_atom_site_label_A
_geom_hbond_site_symmetry_A
_geom_hbond_distance_DH
_geom_hbond_distance_HA
_geom_hbond_distance_DA
_geom_hbond_angle_DHA
O3 H3O O2 4_467 0.88(2) 2.32(2) 2.9881(18) 133.0(17)
O3 H3O O3 4_467 0.88(2) 2.06(2) 2.8713(8) 153.1(19)

loop_
_geom_torsion_atom_site_label_1
_geom_torsion_atom_site_label_2
_geom_torsion_atom_site_label_3
_geom_torsion_atom_site_label_4
_geom_torsion
C5 O1 C1 O2 -155.30(18)
C5 O1 C1 C2 28.4(2)
O2 C1 C2 O3 17.4(3)
O1 C1 C2 O3 -166.52(16)
O2 C1 C2 C3 142.05(19)
O1 C1 C2 C3 -41.9(2)
O3 C2 C3 C6 52.0(2)
C1 C2 C3 C6 -68.52(19)
O3 C2 C3 C4 177.73(15)
C1 C2 C3 C4 57.18(19)
C2 C3 C4 C7 175.08(14)
C6 C3 C4 C7 -60.9(2)
C2 C3 C4 C5 -60.4(2)
C6 C3 C4 C5 63.7(2)
C1 O1 C5 C4 -31.6(3)
C7 C4 C5 O1 171.65(15)
C3 C4 C5 O1 47.2(2)
C5 C4 C7 C8 11.9(3)
C3 C4 C7 C8 135.3(2)

loop_
_cod_related_entry_id
_cod_related_entry_database
_cod_related_entry_code
1 ChemSpider 21184882
